data_7717038
loop_
_publ_author_name
'Liu, Yan'
'Yu, Changyan'
'Xie, Zhihe'
'Cao, Ming'
'Miao, Dongyuan'
'Xue, Zhiwei'
'Li, Yanhua'

_publ_section_title
;
 Syntheses, crystal structures and photocurrent responses of
 Cs<sub>2</sub>Ag<sub>2</sub>Sb<sub>2</sub>S<sub>5</sub> and
 CsAgSb<sub>4</sub>S<sub>7</sub> with thiourea as a mineralizer.
;
_journal_issue 39
_journal_name_full 'Dalton transactions (Cambridge, England : 2003)'
_journal_page_first 16149
_journal_page_last 16153
_journal_paper_doi 10.1039/d4dt02226b
_journal_volume 53
_journal_year 2024
_chemical_formula_sum 'Ag2 Cs2 S5 Sb2'
_chemical_formula_weight 885.36
_space_group_crystal_system orthorhombic
_space_group_IT_number 61
_space_group_name_Hall '-P 2ac 2ab'
_space_group_name_H-M_alt 'P b c a'
_audit_creation_method SHELXL-2018/3
_audit_update_record
;
2024-03-13 deposited with the CCDC.	2024-09-12 downloaded from the CCDC.
;
_cell_angle_alpha 90
_cell_angle_beta 90
_cell_angle_gamma 90
_cell_formula_units_Z 8
_cell_length_a 10.7773(15)
_cell_length_b 6.9250(10)
_cell_length_c 34.247(5)
_cell_measurement_reflns_used 9917
_cell_measurement_temperature 150(2)
_cell_measurement_theta_max 64.19
_cell_measurement_theta_min 3.57
_cell_volume 2555.9(6)
_computing_structure_refinement 'SHELXL-2018/3 (Sheldrick, 2018)'
_diffrn_ambient_temperature 150(2)
_diffrn_measured_fraction_theta_full 0.997
_diffrn_measured_fraction_theta_max 0.968
_diffrn_measurement_device_type 'CCD area detector'
_diffrn_measurement_method 'phi and omega scans'
_diffrn_radiation_type MoK\a
_diffrn_radiation_wavelength 0.71073
_diffrn_reflns_av_R_equivalents 0.0634
_diffrn_reflns_av_unetI/netI 0.0443
_diffrn_reflns_Laue_measured_fraction_full 0.997
_diffrn_reflns_Laue_measured_fraction_max 0.968
_diffrn_reflns_limit_h_max 11
_diffrn_reflns_limit_h_min -14
_diffrn_reflns_limit_k_max 7
_diffrn_reflns_limit_k_min -9
_diffrn_reflns_limit_l_max 31
_diffrn_reflns_limit_l_min -45
_diffrn_reflns_number 17547
_diffrn_reflns_point_group_measured_fraction_full 0.997
_diffrn_reflns_point_group_measured_fraction_max 0.968
_diffrn_reflns_theta_full 25.242
_diffrn_reflns_theta_max 28.505
_diffrn_reflns_theta_min 1.189
_exptl_absorpt_coefficient_mu 13.578
_exptl_absorpt_correction_T_max 0.7525
_exptl_absorpt_correction_T_min 0.2500
_exptl_absorpt_correction_type multi-scan
_exptl_crystal_colour orange
_exptl_crystal_density_diffrn 4.602
_exptl_crystal_description needle
_exptl_crystal_F_000 3088
_exptl_crystal_size_max 0.300
_exptl_crystal_size_mid 0.200
_exptl_crystal_size_min 0.180
_refine_diff_density_max 3.915
_refine_diff_density_min -4.176
_refine_diff_density_rms 0.532
_refine_ls_extinction_method none
_refine_ls_goodness_of_fit_ref 1.072
_refine_ls_hydrogen_treatment undef
_refine_ls_matrix_type full
_refine_ls_number_parameters 100
_refine_ls_number_reflns 3142
_refine_ls_number_restraints 0
_refine_ls_restrained_S_all 1.072
_refine_ls_R_factor_all 0.0559
_refine_ls_R_factor_gt 0.0505
_refine_ls_shift/su_max 0.001
_refine_ls_shift/su_mean 0.000
_refine_ls_structure_factor_coef Fsqd
_refine_ls_weighting_details 'w=1/[\s^2^(Fo^2^)+(0.1932P)^2^] where P=(Fo^2^+2Fc^2^)/3'
_refine_ls_weighting_scheme calc
_refine_ls_wR_factor_gt 0.2245
_refine_ls_wR_factor_ref 0.2318
_reflns_Friedel_coverage 0.000
_reflns_number_gt 2858
_reflns_number_total 3142
_reflns_threshold_expression 'I > 2\s(I)'
_cod_data_source_file d4dt02226b2.cif
_cod_data_source_block 1
_cod_depositor_comments
;
The following automatic conversions were performed:

data item '_exptl_absorpt_correction_type' value 'Multi-scan' was
changed to 'multi-scan' in accordance with the
/home/data/users/saulius/crontab/automatic-downloads/rss-feeds/RSC/lib/dictionaries/cif_core.dic
dictionary named 'cif_core.dic' version 2.4.2 last updated on
2011-04-26.

Automatic conversion script
Id: cif_fix_values 8170 2020-07-09 18:12:32Z antanas 

 Adding full bibliography for 7717037--7717038.cif.
;
_cod_database_code 7717038
_shelx_shelxl_version_number 2018/3
_shelx_space_group_comment
;
The symmetry employed for this shelxl refinement is uniquely defined
by the following loop, which should always be used as a source of
symmetry information in preference to the above space-group names.
They are only intended as comments.
;
_shelx_estimated_absorpt_t_min 0.106
_shelx_estimated_absorpt_t_max 0.194

loop_
_space_group_symop_operation_xyz
'x, y, z'
'-x+1/2, -y, z+1/2'
'-x, y+1/2, -z+1/2'
'x+1/2, -y+1/2, -z'
'-x, -y, -z'
'x-1/2, y, -z-1/2'
'x, -y-1/2, z-1/2'
'-x-1/2, y-1/2, z'

loop_
_atom_site_label
_atom_site_type_symbol
_atom_site_fract_x
_atom_site_fract_y
_atom_site_fract_z
_atom_site_U_iso_or_equiv
_atom_site_adp_type
_atom_site_occupancy
_atom_site_site_symmetry_order
_atom_site_calc_flag
_atom_site_refinement_flags_posn
_atom_site_refinement_flags_adp
_atom_site_refinement_flags_occupancy
_atom_site_disorder_assembly
_atom_site_disorder_group
Cs1 Cs 0.35384(6) 0.23130(13) 0.48037(2) 0.0152(3) Uani 1 1 d . . . . .
Cs2 Cs 0.61543(7) -0.05271(11) 0.71551(2) 0.0167(3) Uani 1 1 d . . . . .
Ag1 Ag 0.14091(9) 0.04366(14) 0.57534(3) 0.0152(3) Uani 1 1 d . . . . .
Ag2 Ag 0.36710(9) 0.47430(15) 0.37715(3) 0.0162(3) Uani 1 1 d . . . . .
Sb1 Sb 0.15506(6) 0.00077(12) 0.66185(2) 0.0095(3) Uani 1 1 d . . . . .
Sb2 Sb 0.46111(6) 0.08272(11) 0.60622(2) 0.0092(3) Uani 1 1 d . . . . .
S1 S -0.0399(2) -0.0612(4) 0.69145(8) 0.0123(6) Uani 1 1 d . . . . .
S2 S 0.2996(3) -0.2061(4) 0.70122(8) 0.0147(6) Uani 1 1 d . . . . .
S3 S 0.0455(2) 0.1700(4) 0.43681(8) 0.0128(6) Uani 1 1 d . . . . .
S4 S 0.3560(2) 0.1079(5) 0.38364(8) 0.0142(6) Uani 1 1 d . . . . .
S5 S 0.6483(2) 0.1082(5) 0.44293(8) 0.0118(6) Uani 1 1 d . . . . .

loop_
_atom_site_aniso_label
_atom_site_aniso_U_11
_atom_site_aniso_U_22
_atom_site_aniso_U_33
_atom_site_aniso_U_23
_atom_site_aniso_U_13
_atom_site_aniso_U_12
Cs1 0.0103(4) 0.0250(5) 0.0104(4) 0.0011(3) 0.0014(2) -0.0009(3)
Cs2 0.0151(5) 0.0243(5) 0.0107(4) -0.0006(3) -0.0015(3) -0.0006(3)
Ag1 0.0101(5) 0.0181(6) 0.0173(5) 0.0012(3) 0.0018(3) -0.0008(3)
Ag2 0.0121(5) 0.0212(6) 0.0152(5) -0.0009(3) 0.0015(3) -0.0014(3)
Sb1 0.0055(4) 0.0177(5) 0.0054(4) -0.0001(3) 0.0001(2) -0.0004(3)
Sb2 0.0045(4) 0.0158(5) 0.0071(4) -0.0007(3) 0.0006(2) 0.0000(3)
S1 0.0069(13) 0.0194(15) 0.0108(12) 0.0031(9) 0.0008(9) -0.0005(10)
S2 0.0125(13) 0.0165(14) 0.0151(12) -0.0025(10) -0.0031(9) 0.0020(11)
S3 0.0098(12) 0.0172(14) 0.0116(11) 0.0010(10) 0.0002(9) 0.0017(11)
S4 0.0083(13) 0.0214(16) 0.0129(12) -0.0007(11) -0.0025(9) 0.0016(11)
S5 0.0095(12) 0.0150(14) 0.0109(12) -0.0016(11) -0.0014(9) 0.0029(10)

loop_
_atom_type_symbol
_atom_type_description
_atom_type_scat_dispersion_real
_atom_type_scat_dispersion_imag
_atom_type_scat_source
S S 0.1246 0.1234 'International Tables Vol C Tables 4.2.6.8 and 6.1.1.4'
Ag Ag -0.8971 1.1015 'International Tables Vol C Tables 4.2.6.8 and 6.1.1.4'
Sb Sb -0.5866 1.5461 'International Tables Vol C Tables 4.2.6.8 and 6.1.1.4'
Cs Cs -0.3680 2.1192 'International Tables Vol C Tables 4.2.6.8 and 6.1.1.4'

loop_
_geom_angle_atom_site_label_1
_geom_angle_atom_site_label_2
_geom_angle_atom_site_label_3
_geom_angle
_geom_angle_site_symmetry_1
_geom_angle_site_symmetry_3
_geom_angle_publ_flag
S4 Cs1 S5 123.71(8) . 5_656 ?
S4 Cs1 S5 65.26(6) . . ?
S5 Cs1 S5 96.63(6) 5_656 . ?
S4 Cs1 S3 78.76(8) . 8_665 ?
S5 Cs1 S3 152.23(7) 5_656 8_665 ?
S5 Cs1 S3 77.26(7) . 8_665 ?
S4 Cs1 S3 144.30(7) . 4_556 ?
S5 Cs1 S3 62.62(7) 5_656 4_556 ?
S5 Cs1 S3 79.33(6) . 4_556 ?
S3 Cs1 S3 89.61(7) 8_665 4_556 ?
S4 Cs1 S5 141.74(6) . 4_456 ?
S5 Cs1 S5 70.09(6) 5_656 4_456 ?
S5 Cs1 S5 152.96(5) . 4_456 ?
S3 Cs1 S5 103.26(7) 8_665 4_456 ?
S3 Cs1 S5 73.66(6) 4_556 4_456 ?
S4 Cs1 S3 65.37(6) . . ?
S5 Cs1 S3 102.72(7) 5_656 . ?
S5 Cs1 S3 129.74(7) . . ?
S3 Cs1 S3 101.81(8) 8_665 . ?
S3 Cs1 S3 150.29(6) 4_556 . ?
S5 Cs1 S3 77.04(6) 4_456 . ?
S4 Cs1 Ag1 160.80(7) . 8_665 ?
S5 Cs1 Ag1 75.46(5) 5_656 8_665 ?
S5 Cs1 Ag1 115.06(5) . 8_665 ?
S3 Cs1 Ag1 82.63(5) 8_665 8_665 ?
S3 Cs1 Ag1 39.21(5) 4_556 8_665 ?
S5 Cs1 Ag1 39.91(5) 4_456 8_665 ?
S3 Cs1 Ag1 114.58(5) . 8_665 ?
S4 Cs1 Ag2 39.94(6) . . ?
S5 Cs1 Ag2 163.54(6) 5_656 . ?
S5 Cs1 Ag2 75.10(5) . . ?
S3 Cs1 Ag2 40.79(5) 8_665 . ?
S3 Cs1 Ag2 127.78(5) 4_556 . ?
S5 Cs1 Ag2 123.12(5) 4_456 . ?
S3 Cs1 Ag2 73.48(5) . . ?
Ag1 Cs1 Ag2 120.85(3) 8_665 . ?
S4 Cs1 Ag1 68.04(5) . 4_556 ?
S5 Cs1 Ag1 128.85(5) 5_656 4_556 ?
S5 Cs1 Ag1 38.38(6) . 4_556 ?
S3 Cs1 Ag1 38.92(5) 8_665 4_556 ?
S3 Cs1 Ag1 81.68(5) 4_556 4_556 ?
S5 Cs1 Ag1 135.19(5) 4_456 4_556 ?
S3 Cs1 Ag1 123.93(5) . 4_556 ?
Ag1 Cs1 Ag1 99.91(3) 8_665 4_556 ?
Ag2 Cs1 Ag1 50.72(2) . 4_556 ?
S4 Cs1 Cs1 102.32(6) . 8_665 ?
S5 Cs1 Cs1 123.82(5) 5_656 8_665 ?
S5 Cs1 Cs1 133.74(6) . 8_665 ?
S3 Cs1 Cs1 56.48(5) 8_665 8_665 ?
S3 Cs1 Cs1 98.81(5) 4_556 8_665 ?
S5 Cs1 Cs1 53.74(5) 4_456 8_665 ?
S3 Cs1 Cs1 66.75(5) . 8_665 ?
Ag1 Cs1 Cs1 62.794(18) 8_665 8_665 ?
Ag2 Cs1 Cs1 70.068(18) . 8_665 ?
Ag1 Cs1 Cs1 95.38(2) 4_556 8_665 ?
S4 Cs1 Cs1 78.11(6) . 8_655 ?
S5 Cs1 Cs1 55.70(5) 5_656 8_655 ?
S5 Cs1 Cs1 106.58(6) . 8_655 ?
S3 Cs1 Cs1 152.07(5) 8_665 8_655 ?
S3 Cs1 Cs1 118.31(5) 4_556 8_655 ?
S5 Cs1 Cs1 85.73(5) 4_456 8_655 ?
S3 Cs1 Cs1 53.91(5) . 8_655 ?
Ag1 Cs1 Cs1 118.22(2) 8_665 8_655 ?
Ag2 Cs1 Cs1 112.37(2) . 8_655 ?
Ag1 Cs1 Cs1 139.08(2) 4_556 8_655 ?
Cs1 Cs1 Cs1 114.24(3) 8_665 8_655 ?
S4 Cs2 S1 84.21(8) 5_656 8_665 ?
S4 Cs2 S2 85.27(7) 5_656 . ?
S1 Cs2 S2 91.95(7) 8_665 . ?
S4 Cs2 S1 156.35(7) 5_656 6_657 ?
S1 Cs2 S1 96.49(7) 8_665 6_657 ?
S2 Cs2 S1 71.08(6) . 6_657 ?
S4 Cs2 S2 134.04(7) 5_656 6_657 ?
S1 Cs2 S2 125.47(7) 8_665 6_657 ?
S2 Cs2 S2 122.49(7) . 6_657 ?
S1 Cs2 S2 63.55(6) 6_657 6_657 ?
S4 Cs2 S1 72.18(8) 5_656 8_655 ?
S1 Cs2 S1 143.00(9) 8_665 8_655 ?
S2 Cs2 S1 58.78(7) . 8_655 ?
S1 Cs2 S1 94.54(7) 6_657 8_655 ?
S2 Cs2 S1 90.96(7) 6_657 8_655 ?
S4 Cs2 S1 72.32(6) 5_656 1_655 ?
S1 Cs2 S1 100.72(7) 8_665 1_655 ?
S2 Cs2 S1 152.78(7) . 1_655 ?
S1 Cs2 S1 130.19(5) 6_657 1_655 ?
S2 Cs2 S1 68.42(6) 6_657 1_655 ?
S1 Cs2 S1 98.72(7) 8_655 1_655 ?
S4 Cs2 S2 141.58(8) 5_656 3_656 ?
S1 Cs2 S2 68.42(7) 8_665 3_656 ?
S2 Cs2 S2 120.74(5) . 3_656 ?
S1 Cs2 S2 57.56(6) 6_657 3_656 ?
S2 Cs2 S2 57.95(5) 6_657 3_656 ?
S1 Cs2 S2 144.26(6) 8_655 3_656 ?
S1 Cs2 S2 86.42(6) 1_655 3_656 ?
S4 Cs2 Sb2 34.80(5) 5_656 . ?
S1 Cs2 Sb2 59.67(5) 8_665 . ?
S2 Cs2 Sb2 64.56(5) . . ?
S1 Cs2 Sb2 127.45(5) 6_657 . ?
S2 Cs2 Sb2 168.72(5) 6_657 . ?
S1 Cs2 Sb2 85.82(5) 8_655 . ?
S1 Cs2 Sb2 101.36(5) 1_655 . ?
S2 Cs2 Sb2 128.07(5) 3_656 . ?
S4 Cs2 Ag2 37.85(5) 5_656 4_556 ?
S1 Cs2 Ag2 81.44(5) 8_665 4_556 ?
S2 Cs2 Ag2 123.02(5) . 4_556 ?
S1 Cs2 Ag2 165.69(5) 6_657 4_556 ?
S2 Cs2 Ag2 106.11(5) 6_657 4_556 ?
S1 Cs2 Ag2 95.54(5) 8_655 4_556 ?
S1 Cs2 Ag2 37.80(4) 1_655 4_556 ?
S2 Cs2 Ag2 109.00(5) 3_656 4_556 ?
Sb2 Cs2 Ag2 63.56(2) . 4_556 ?
S4 Cs2 Sb1 168.97(5) 5_656 6_657 ?
S1 Cs2 Sb1 99.62(5) 8_665 6_657 ?
S2 Cs2 Sb1 104.82(5) . 6_657 ?
S1 Cs2 Sb1 34.01(5) 6_657 6_657 ?
S2 Cs2 Sb1 36.16(5) 6_657 6_657 ?
S1 Cs2 Sb1 108.99(5) 8_655 6_657 ?
S1 Cs2 Sb1 96.75(5) 1_655 6_657 ?
S2 Cs2 Sb1 35.41(5) 3_656 6_657 ?
Sb2 Cs2 Sb1 154.58(3) . 6_657 ?
Ag2 Cs2 Sb1 132.14(3) 4_556 6_657 ?
S4 Cs2 Ag2 36.20(6) 5_656 5_656 ?
S1 Cs2 Ag2 118.80(5) 8_665 5_656 ?
S2 Cs2 Ag2 75.03(5) . 5_656 ?
S1 Cs2 Ag2 131.30(5) 6_657 5_656 ?
S2 Cs2 Ag2 110.83(5) 6_657 5_656 ?
S1 Cs2 Ag2 37.21(5) 8_655 5_656 ?
S1 Cs2 Ag2 77.75(5) 1_655 5_656 ?
S2 Cs2 Ag2 163.51(5) 3_656 5_656 ?
Sb2 Cs2 Ag2 60.88(2) . 5_656 ?
Ag2 Cs2 Ag2 60.32(2) 4_556 5_656 ?
Sb1 Cs2 Ag2 141.57(3) 6_657 5_656 ?
S5 Ag1 S3 123.36(9) 4_456 5_556 ?
S5 Ag1 S5 107.78(8) 4_456 5_656 ?
S3 Ag1 S5 114.91(10) 5_556 5_656 ?
S5 Ag1 Sb1 110.13(7) 4_456 . ?
S3 Ag1 Sb1 98.38(7) 5_556 . ?
S5 Ag1 Sb1 98.93(7) 5_656 . ?
S5 Ag1 Ag2 100.64(7) 4_456 4_456 ?
S3 Ag1 Ag2 50.41(7) 5_556 4_456 ?
S5 Ag1 Ag2 150.74(8) 5_656 4_456 ?
Sb1 Ag1 Ag2 64.00(3) . 4_456 ?
S5 Ag1 Cs1 109.05(7) 4_456 8_655 ?
S3 Ag1 Cs1 63.30(7) 5_556 8_655 ?
S5 Ag1 Cs1 63.88(6) 5_656 8_655 ?
Sb1 Ag1 Cs1 140.48(4) . 8_655 ?
Ag2 Ag1 Cs1 113.20(3) 4_456 8_655 ?
S5 Ag1 Cs1 61.48(6) 4_456 4_456 ?
S3 Ag1 Cs1 61.95(7) 5_556 4_456 ?
S5 Ag1 Cs1 137.09(7) 5_656 4_456 ?
Sb1 Ag1 Cs1 123.96(3) . 4_456 ?
Ag2 Ag1 Cs1 64.07(3) 4_456 4_456 ?
Cs1 Ag1 Cs1 80.09(3) 8_655 4_456 ?
S5 Ag1 Cs1 59.16(6) 4_456 . ?
S3 Ag1 Cs1 119.28(7) 5_556 . ?
S5 Ag1 Cs1 57.02(7) 5_656 . ?
Sb1 Ag1 Cs1 140.78(3) . . ?
Ag2 Ag1 Cs1 149.98(3) 4_456 . ?
Cs1 Ag1 Cs1 61.13(2) 8_655 . ?
Cs1 Ag1 Cs1 86.09(2) 4_456 . ?
S4 Ag2 S4 107.75(9) . 8_665 ?
S4 Ag2 S1 108.92(10) . 4_556 ?
S4 Ag2 S1 110.50(10) 8_665 4_556 ?
S4 Ag2 S3 117.55(10) . 8_665 ?
S4 Ag2 S3 94.69(9) 8_665 8_665 ?
S1 Ag2 S3 116.18(10) 4_556 8_665 ?
S4 Ag2 Ag1 87.85(7) . 4_556 ?
S4 Ag2 Ag1 141.76(7) 8_665 4_556 ?
S1 Ag2 Ag1 96.09(7) 4_556 4_556 ?
S3 Ag2 Ag1 47.92(7) 8_665 4_556 ?
S4 Ag2 Cs1 59.48(7) . . ?
S4 Ag2 Cs1 92.42(7) 8_665 . ?
S1 Ag2 Cs1 156.96(7) 4_556 . ?
S3 Ag2 Cs1 62.15(7) 8_665 . ?
Ag1 Ag2 Cs1 65.21(3) 4_556 . ?
S4 Ag2 Cs2 99.42(7) . 4_456 ?
S4 Ag2 Cs2 54.52(7) 8_665 4_456 ?
S1 Ag2 Cs2 62.72(6) 4_556 4_456 ?
S3 Ag2 Cs2 138.67(7) 8_665 4_456 ?
Ag1 Ag2 Cs2 158.80(3) 4_556 4_456 ?
Cs1 Ag2 Cs2 135.41(3) . 4_456 ?
S4 Ag2 Cs2 52.63(7) . 5_656 ?
S4 Ag2 Cs2 110.23(7) 8_665 5_656 ?
S1 Ag2 Cs2 58.68(7) 4_556 5_656 ?
S3 Ag2 Cs2 154.87(7) 8_665 5_656 ?
Ag1 Ag2 Cs2 106.96(3) 4_556 5_656 ?
Cs1 Ag2 Cs2 111.99(3) . 5_656 ?
Cs2 Ag2 Cs2 63.97(2) 4_456 5_656 ?
S1 Sb1 S2 95.17(10) . 8_665 ?
S1 Sb1 S2 102.53(10) . . ?
S2 Sb1 S2 93.02(8) 8_665 . ?
S1 Sb1 Ag1 113.42(7) . . ?
S2 Sb1 Ag1 117.89(8) 8_665 . ?
S2 Sb1 Ag1 128.51(7) . . ?
S1 Sb1 Cs2 58.08(7) . 6_557 ?
S2 Sb1 Cs2 63.49(7) 8_665 6_557 ?
S2 Sb1 Cs2 58.67(7) . 6_557 ?
Ag1 Sb1 Cs2 171.26(3) . 6_557 ?
S4 Sb2 S3 99.65(10) 5_656 4_556 ?
S4 Sb2 S5 101.46(11) 5_656 5_656 ?
S3 Sb2 S5 98.28(10) 4_556 5_656 ?
S4 Sb2 Cs1 54.87(7) 5_656 5_656 ?
S3 Sb2 Cs1 76.03(7) 4_556 5_656 ?
S5 Sb2 Cs1 57.35(6) 5_656 5_656 ?
S4 Sb2 Cs2 54.73(7) 5_656 . ?
S3 Sb2 Cs2 123.23(7) 4_556 . ?
S5 Sb2 Cs2 133.14(8) 5_656 . ?
Cs1 Sb2 Cs2 109.07(2) 5_656 . ?
Sb1 S1 Ag2 85.08(9) . 4_456 ?
Sb1 S1 Cs2 118.02(10) . 8_655 ?
Ag2 S1 Cs2 109.62(9) 4_456 8_655 ?
Sb1 S1 Cs2 87.91(8) . 6_557 ?
Ag2 S1 Cs2 165.09(11) 4_456 6_557 ?
Cs2 S1 Cs2 85.29(6) 8_655 6_557 ?
Sb1 S1 Cs2 96.76(9) . 8_665 ?
Ag2 S1 Cs2 84.11(8) 4_456 8_665 ?
Cs2 S1 Cs2 142.99(8) 8_655 8_665 ?
Cs2 S1 Cs2 83.68(6) 6_557 8_665 ?
Sb1 S1 Cs2 162.63(11) . 1_455 ?
Ag2 S1 Cs2 79.48(7) 4_456 1_455 ?
Cs2 S1 Cs2 75.16(5) 8_655 1_455 ?
Cs2 S1 Cs2 105.19(7) 6_557 1_455 ?
Cs2 S1 Cs2 73.91(5) 8_665 1_455 ?
Sb1 S2 Sb1 107.26(11) 8_655 . ?
Sb1 S2 Cs2 97.40(9) 8_655 . ?
Sb1 S2 Cs2 119.46(10) . . ?
Sb1 S2 Cs2 140.53(11) 8_655 6_557 ?
Sb1 S2 Cs2 85.17(8) . 6_557 ?
Cs2 S2 Cs2 108.89(7) . 6_557 ?
Sb1 S2 Cs2 81.10(8) 8_655 3_646 ?
Sb1 S2 Cs2 154.74(11) . 3_646 ?
Cs2 S2 Cs2 81.83(6) . 3_646 ?
Cs2 S2 Cs2 74.34(6) 6_557 3_646 ?
Sb2 S3 Ag1 90.86(9) 4_456 5_556 ?
Sb2 S3 Ag2 91.49(10) 4_456 8_655 ?
Ag1 S3 Ag2 81.66(9) 5_556 8_655 ?
Sb2 S3 Cs1 165.70(12) 4_456 8_655 ?
Ag1 S3 Cs1 79.13(8) 5_556 8_655 ?
Ag2 S3 Cs1 77.06(7) 8_655 8_655 ?
Sb2 S3 Cs1 97.45(9) 4_456 4_456 ?
Ag1 S3 Cs1 77.48(7) 5_556 4_456 ?
Ag2 S3 Cs1 157.38(11) 8_655 4_456 ?
Cs1 S3 Cs1 90.39(7) 8_655 4_456 ?
Sb2 S3 Cs1 120.22(10) 4_456 . ?
Ag1 S3 Cs1 148.69(11) 5_556 . ?
Ag2 S3 Cs1 92.94(8) 8_655 . ?
Cs1 S3 Cs1 69.61(5) 8_655 . ?
Cs1 S3 Cs1 100.30(7) 4_456 . ?
Sb2 S4 Ag2 121.45(12) 5_656 . ?
Sb2 S4 Ag2 125.44(15) 5_656 8_655 ?
Ag2 S4 Ag2 113.10(11) . 8_655 ?
Sb2 S4 Cs1 90.15(8) 5_656 . ?
Ag2 S4 Cs1 80.57(9) . . ?
Ag2 S4 Cs1 99.58(9) 8_655 . ?
Sb2 S4 Cs2 90.47(9) 5_656 5_656 ?
Ag2 S4 Cs2 91.17(9) . 5_656 ?
Ag2 S4 Cs2 87.63(8) 8_655 5_656 ?
Cs1 S4 Cs2 170.66(12) . 5_656 ?
Sb2 S5 Ag1 109.59(11) 5_656 4_556 ?
Sb2 S5 Ag1 92.14(10) 5_656 5_656 ?
Ag1 S5 Ag1 111.18(11) 4_556 5_656 ?
Sb2 S5 Cs1 98.59(10) 5_656 5_656 ?
Ag1 S5 Cs1 146.31(11) 4_556 5_656 ?
Ag1 S5 Cs1 85.10(8) 5_656 5_656 ?
Sb2 S5 Cs1 86.97(7) 5_656 . ?
Ag1 S5 Cs1 80.14(8) 4_556 . ?
Ag1 S5 Cs1 168.16(12) 5_656 . ?
Cs1 S5 Cs1 83.37(6) 5_656 . ?
Sb2 S5 Cs1 164.47(12) 5_656 4_556 ?
Ag1 S5 Cs1 84.51(8) 4_556 4_556 ?
Ag1 S5 Cs1 76.21(7) 5_656 4_556 ?
Cs1 S5 Cs1 70.57(5) 5_656 4_556 ?
Cs1 S5 Cs1 102.30(7) . 4_556 ?

loop_
_geom_bond_atom_site_label_1
_geom_bond_atom_site_label_2
_geom_bond_distance
_geom_bond_site_symmetry_2
_geom_bond_publ_flag
Cs1 S4 3.421(3) . ?
Cs1 S5 3.525(3) 5_656 ?
Cs1 S5 3.527(3) . ?
Cs1 S3 3.554(3) 8_665 ?
Cs1 S3 3.575(3) 4_556 ?
Cs1 S5 3.612(3) 4_456 ?
Cs1 S3 3.667(3) . ?
Cs1 Ag1 3.9063(13) 8_665 ?
Cs1 Ag2 3.9178(13) . ?
Cs1 Ag1 3.9548(12) 4_556 ?
Cs1 Cs1 4.1229(8) 8_665 ?
Cs1 Cs1 4.1229(8) 8_655 ?
Cs2 S4 3.431(3) 5_656 ?
Cs2 S1 3.596(3) 8_665 ?
Cs2 S2 3.599(3) . ?
Cs2 S1 3.600(3) 6_657 ?
Cs2 S2 3.633(3) 6_657 ?
Cs2 S1 3.707(3) 8_655 ?
Cs2 S1 3.806(3) 1_655 ?
Cs2 S2 3.838(3) 3_656 ?
Cs2 Sb2 4.2019(11) . ?
Cs2 Ag2 4.2096(13) 4_556 ?
Cs2 Sb1 4.2378(11) 6_657 ?
Cs2 Ag2 4.3162(13) 5_656 ?
Ag1 S5 2.492(3) 4_456 ?
Ag1 S3 2.530(3) 5_556 ?
Ag1 S5 2.581(3) 5_656 ?
Ag1 Sb1 2.9816(12) . ?
Ag1 Ag2 3.3721(14) 4_456 ?
Ag2 S4 2.550(4) . ?
Ag2 S4 2.585(3) 8_665 ?
Ag2 S1 2.624(3) 4_556 ?
Ag2 S3 2.626(3) 8_665 ?
Sb1 S1 2.372(3) . ?
Sb1 S2 2.486(3) 8_665 ?
Sb1 S2 2.509(3) . ?
Sb2 S4 2.398(3) 5_656 ?
Sb2 S3 2.435(3) 4_556 ?
Sb2 S5 2.443(3) 5_656 ?
